data_2200460
loop_
_publ_author_name
'Arrieta, Antonio F. '
'Arvid Mostad'

_publ_section_title
;
 Ethyl 2-<i>trans</i>-cinnamoylacetoacetate
;
_journal_issue 8
_journal_name_full 'Acta Crystallographica Section E'
_journal_page_first o669
_journal_page_last o671
_journal_paper_doi 10.1107/S1600536801010583
_journal_volume 57
_journal_year 2001
_chemical_formula_iupac 'C15 H16 O4'
_chemical_formula_moiety 'C15 H16 O4'
_chemical_formula_sum 'C15 H16 O4'
_chemical_formula_weight 260.28
_chemical_melting_point 45
_chemical_name_common '2-trans-cinnamonyl-acetoacetic acid'
_chemical_name_systematic
;
2-acetyl-3-oxo-5-pentyl-pent-4-enoic acid ethyl ester
;
_space_group_IT_number 34
_symmetry_cell_setting orthorhombic
_symmetry_space_group_name_Hall 'P 2 -2n'
_symmetry_space_group_name_H-M 'P n n 2'
_cell_angle_alpha 90.00
_cell_angle_beta 90.00
_cell_angle_gamma 90.00
_cell_formula_units_Z 4
_cell_length_a 21.698(4)
_cell_length_b 7.3390(15)
_cell_length_c 8.6380(17)
_cell_measurement_reflns_used 1024
_cell_measurement_temperature 123(2)
_cell_measurement_theta_max 26.3
_cell_measurement_theta_min 3.7
_cell_volume 1375.5(5)
_computing_cell_refinement SMART
_computing_data_collection 'SMART (Bruker, 1998)'
_computing_data_reduction 'SAINT (Bruker, 1998)'
_computing_molecular_graphics SHELXL97
_computing_publication_material SHELXL97
_computing_structure_refinement 'SHELXL97 (Sheldrick, 1997)'
_computing_structure_solution 'SHELXS97 (Sheldrick, 1997)'
_diffrn_ambient_temperature 293(2)
_diffrn_detector_area_resol_mean 8
_diffrn_measured_fraction_theta_full .998
_diffrn_measured_fraction_theta_max .998
_diffrn_measurement_device_type 'Bruker SMART'
_diffrn_measurement_method \w
_diffrn_radiation_monochromator graphite
_diffrn_radiation_source 'fine-focus sealed tube'
_diffrn_radiation_type MoK\a
_diffrn_radiation_wavelength .71073
_diffrn_reflns_av_R_equivalents .0240
_diffrn_reflns_av_sigmaI/netI .0122
_diffrn_reflns_limit_h_max 26
_diffrn_reflns_limit_h_min -27
_diffrn_reflns_limit_k_max 9
_diffrn_reflns_limit_k_min -9
_diffrn_reflns_limit_l_max 10
_diffrn_reflns_limit_l_min -10
_diffrn_reflns_number 13464
_diffrn_reflns_theta_full 26.38
_diffrn_reflns_theta_max 26.38
_diffrn_reflns_theta_min 2.54
_exptl_absorpt_coefficient_mu .091
_exptl_absorpt_correction_T_max .9730
_exptl_absorpt_correction_T_min .9642
_exptl_absorpt_correction_type empirical
_exptl_absorpt_process_details '(SADABS; Sheldrick, 1996)'
_exptl_crystal_colour yellow
_exptl_crystal_density_diffrn 1.257
_exptl_crystal_density_meas ?
_exptl_crystal_density_method 'not measured'
_exptl_crystal_description needle
_exptl_crystal_F_000 552
_exptl_crystal_size_max .4
_exptl_crystal_size_mid .3
_exptl_crystal_size_min .3
_refine_diff_density_max .128
_refine_diff_density_min -.164
_refine_ls_extinction_method none
_refine_ls_goodness_of_fit_ref 1.062
_refine_ls_hydrogen_treatment refall
_refine_ls_matrix_type full
_refine_ls_number_parameters 236
_refine_ls_number_reflns 2813
_refine_ls_number_restraints 1
_refine_ls_restrained_S_all 1.062
_refine_ls_R_factor_all .0331
_refine_ls_R_factor_gt .0313
_refine_ls_shift/su_max .001
_refine_ls_shift/su_mean .000
_refine_ls_structure_factor_coef Fsqd
_refine_ls_weighting_details 'calc w = 1/[\s^2^(Fo^2^)+(0.038P)^2^+0.275P] where P = (Fo^2^+2Fc^2^)/3'
_refine_ls_weighting_scheme calc
_refine_ls_wR_factor_ref .0789
_reflns_number_gt 2703
_reflns_number_total 2813
_reflns_threshold_expression I>2\s(I)
_cod_data_source_file cv6028.cif
_cod_data_source_block I
_cod_depositor_comments
;
The following automatic conversions were performed:
'_symmetry_cell_setting' value 'Orthorhombic' changed to 'orthorhombic'
according to '/home/saulius/struct/CIF-dictionaries/cif_core.dic'
dictionary named 'cif_core.dic' version 2.4.1 from 2010-06-29.

Automatic conversion script
Id: cif_fix_enum 1527 2010-12-29 10:47:43Z saulius 

The following automatic conversions were performed:

'_symmetry_cell_setting' value 'Orthorhombic' changed to
'orthorhombic' according to
/home/saulius/struct/CIF-dictionaries/cif_core.dic dictionary named
'cif_core.dic' version 2.4.1 from 2010-06-29.

Automatic conversion script
Id: cif_fix_values 1715 2011-07-08 13:25:40Z adriana 

The following automatic conversions were performed:

'_exptl_crystal_density_meas' value 'not measured' was changed to '?'
- the value is perceived as not measured.

Automatic conversion script
Id: cif_fix_values 3008 2015-01-20 13:52:24Z robertas 
;
_cod_database_code 2200460
_cod_database_fobs_code 2200460

loop_
_symmetry_equiv_pos_as_xyz
'x, y, z'
'-x, -y, z'
'x+1/2, -y+1/2, z+1/2'
'-x+1/2, y+1/2, z+1/2'

loop_
_atom_site_label
_atom_site_fract_x
_atom_site_fract_y
_atom_site_fract_z
_atom_site_U_iso_or_equiv
_atom_site_adp_type
_atom_site_calc_flag
_atom_site_refinement_flags
_atom_site_occupancy
_atom_site_disorder_assembly
_atom_site_disorder_group
_atom_site_type_symbol
C4 .54666(6) .30193(18) .76650(17) .0281(3) Uani d . 1 . . C
O1 .43932(5) .18041(16) .90040(12) .0424(3) Uani d . 1 . . O
O2 .54340(5) .29967(15) .91770(12) .0377(2) Uani d . 1 . . O
C2 .44083(6) .18612(18) .75416(17) .0303(3) Uani d . 1 . . C
C3 .49602(6) .24780(18) .67582(18) .0267(3) Uani d . 1 . . C
C6 .65241(6) .41141(19) .79130(17) .0311(3) Uani d . 1 . . C
C5 .60448(6) .36803(18) .70073(16) .0290(3) Uani d . 1 . . C
C7 .71294(7) .47571(18) .73952(18) .0319(3) Uani d . 1 . . C
C1 .38516(7) .1190(2) .6689(2) .0358(3) Uani d . 1 . . C
C10 .82952(8) .6003(2) .6492(3) .0489(4) Uani d . 1 . . C
C8 .72895(8) .4860(3) .5835(2) .0445(4) Uani d . 1 . . C
C12 .75629(8) .5312(2) .8491(2) .0435(4) Uani d . 1 . . C
C9 .78637(9) .5492(3) .5391(3) .0557(5) Uani d . 1 . . C
C11 .81407(8) .5933(3) .8036(3) .0508(5) Uani d . 1 . . C
O4 .44910(4) .31302(13) .43790(11) .0308(2) Uani d . 1 . . O
O3 .54393(4) .19264(14) .43011(12) .0344(2) Uani d . 1 . . O
C14 .44371(7) .2908(2) .27055(18) .0345(3) Uani d . 1 . . C
C13 .50018(6) .24626(17) .50386(17) .0260(3) Uani d . 1 . . C
H8 .6985(12) .452(3) .501(3) .074(7) Uiso d . 1 . . H
H5 .6058(7) .377(2) .5859(19) .026(4) Uiso d . 1 . . H
H14B .4419(8) .161(3) .250(2) .035(4) Uiso d . 1 . . H
H14A .4806(8) .345(2) .223(2) .038(4) Uiso d . 1 . . H
H1C .3631(9) .221(3) .625(2) .045(5) Uiso d . 1 . . H
H12 .7451(9) .526(3) .951(3) .049(5) Uiso d . 1 . . H
H1A .3583(11) .053(3) .735(3) .063(6) Uiso d . 1 . . H
H9 .7968(10) .543(3) .419(3) .066(6) Uiso d . 1 . . H
C15 .38452(9) .3814(3) .2225(2) .0466(4) Uani d . 1 . . C
H15C .3873(10) .511(3) .244(3) .062(6) Uiso d . 1 . . H
H6 .6492(7) .4027(19) .9022(19) .022(3) Uiso d . 1 . . H
H15B .3481(10) .326(3) .281(2) .058(6) Uiso d . 1 . . H
H10 .8709(10) .640(3) .617(2) .049(5) Uiso d . 1 . . H
H11 .8433(10) .633(3) .882(3) .060(6) Uiso d . 1 . . H
H1B .3938(9) .039(3) .582(2) .051(5) Uiso d . 1 . . H
H15A .3773(10) .370(3) .101(3) .060(6) Uiso d . 1 . . H
H2 .4992(12) .255(3) .938(3) .080(8) Uiso d . 1 . . H

loop_
_atom_site_aniso_label
_atom_site_aniso_U_11
_atom_site_aniso_U_22
_atom_site_aniso_U_33
_atom_site_aniso_U_12
_atom_site_aniso_U_13
_atom_site_aniso_U_23
C4 .0276(6) .0258(6) .0309(6) .0030(5) .0003(5) -.0003(5)
O1 .0383(6) .0518(7) .0373(6) -.0041(5) .0098(5) .0029(5)
O2 .0348(5) .0486(6) .0296(5) -.0033(5) .0003(4) .0004(5)
C2 .0290(6) .0269(6) .0350(7) .0015(5) .0059(6) .0006(5)
C3 .0257(6) .0225(6) .0320(6) .0021(5) .0022(5) .0000(5)
C6 .0303(7) .0288(6) .0343(7) .0022(5) -.0005(6) .0003(6)
C5 .0270(7) .0267(6) .0333(7) .0015(5) .0008(5) .0009(5)
C7 .0283(7) .0271(7) .0404(8) .0036(5) -.0031(6) -.0001(6)
C1 .0278(7) .0343(7) .0452(8) -.0037(6) .0057(6) .0012(7)
C10 .0267(8) .0424(9) .0777(12) -.0027(7) .0051(8) .0064(8)
C8 .0370(8) .0527(9) .0439(8) -.0039(7) .0028(7) -.0077(7)
C12 .0374(8) .0486(10) .0444(8) -.0040(7) -.0075(7) .0052(7)
C9 .0439(9) .0635(11) .0596(11) -.0082(9) .0156(8) -.0057(9)
C11 .0332(8) .0457(9) .0734(13) -.0051(7) -.0155(8) .0077(8)
O4 .0288(5) .0349(5) .0288(5) .0034(4) .0003(4) -.0018(4)
O3 .0269(5) .0436(6) .0326(5) .0027(4) .0031(4) -.0041(4)
C14 .0350(7) .0399(8) .0286(7) .0012(6) .0001(6) -.0022(6)
C13 .0233(6) .0235(6) .0312(6) -.0016(5) .0009(5) -.0009(5)
C15 .0508(10) .0535(10) .0355(8) .0143(8) -.0076(7) -.0009(8)

loop_
_atom_type_symbol
_atom_type_description
_atom_type_scat_dispersion_real
_atom_type_scat_dispersion_imag
_atom_type_scat_source
C C .0033 .0016 'International Tables Vol C Tables 4.2.6.8 and 6.1.1.4'
H H .0000 .0000 'International Tables Vol C Tables 4.2.6.8 and 6.1.1.4'
O O .0106 .0060 'International Tables Vol C Tables 4.2.6.8 and 6.1.1.4'

loop_
_geom_angle_atom_site_label_1
_geom_angle_atom_site_label_2
_geom_angle_atom_site_label_3
_geom_angle
_geom_angle_publ_flag
O2 C4 C3 120.67(13) y
O2 C4 C5 116.06(12) y
C3 C4 C5 123.25(14) y
C2 O1 H2 101.0(11) y
C4 O2 H2 103.2(15) y
O1 C2 C3 119.92(14) y
O1 C2 C1 117.34(13) y
C3 C2 C1 122.68(14) y
C4 C3 C2 118.30(14) y
C4 C3 C13 120.71(12) y
C2 C3 C13 120.94(12) y
C5 C6 C7 126.44(14) y
C5 C6 H6 120.6(9) n
C7 C6 H6 113.0(9) n
C6 C5 C4 121.24(13) y
C6 C5 H5 122.9(9) n
C4 C5 H5 115.8(9) n
C8 C7 C12 118.16(15) n
C8 C7 C6 122.41(14) y
C12 C7 C6 119.42(14) y
C2 C1 H1C 109.7(11) n
C2 C1 H1A 111.5(14) n
H1C C1 H1A 109.1(17) n
C2 C1 H1B 115.0(12) n
H1C C1 H1B 105.4(16) n
H1A C1 H1B 105.9(17) n
C11 C10 C9 119.37(16) n
C11 C10 H10 120.5(11) n
C9 C10 H10 120.2(11) n
C9 C8 C7 120.73(17) n
C9 C8 H8 118.6(15) n
C7 C8 H8 120.6(15) ?
C11 C12 C7 120.78(18) n
C11 C12 H12 121.8(12) n
C7 C12 H12 117.4(12) n
C8 C9 C10 120.54(19) n
C8 C9 H9 116.7(12) n
C10 C9 H9 122.4(12) n
C10 C11 C12 120.39(17) n
C10 C11 H11 120.5(13) n
C12 C11 H11 119.1(13) n
C13 O4 C14 116.54(11) y
O4 C14 C15 106.98(13) y
O4 C14 H14B 107.3(11) n
C15 C14 H14B 110.3(10) n
O4 C14 H14A 107.7(10) n
C15 C14 H14A 113.4(10) n
H14B C14 H14A 110.8(15) n
O3 C13 O4 123.01(13) y
O3 C13 C3 125.16(13) y
O4 C13 C3 111.83(11) y
C14 C15 H15C 109.0(13) n
C14 C15 H15B 110.3(12) n
H15C C15 H15B 110.1(18) n
C14 C15 H15A 111.3(12) n
H15C C15 H15A 106.1(17) n
H15B C15 H15A 109.9(16) n

loop_
_geom_bond_atom_site_label_1
_geom_bond_atom_site_label_2
_geom_bond_site_symmetry_2
_geom_bond_distance
_geom_bond_publ_flag
C4 O2 . 1.3081(18) y
C4 C3 . 1.4066(19) y
C4 C5 . 1.4601(18) y
O1 C2 . 1.2643(18) y
O1 H2 . 1.45(3) y
O2 H2 . 1.03(3) y
C2 C3 . 1.4481(19) y
C2 C1 . 1.498(2) y
C3 C13 . 1.4882(18) y
C6 C5 . 1.3398(19) y
C6 C7 . 1.466(2) y
C6 H6 . .963(16) n
C5 H5 . .994(16) n
C7 C8 . 1.394(2) n
C7 C12 . 1.395(2) n
C1 H1C . .96(2) n
C1 H1A . .95(2) n
C1 H1B . .97(2) n
C10 C11 . 1.376(3) n
C10 C9 . 1.386(3) n
C10 H10 . .98(2) n
C8 C9 . 1.384(2) n
C8 H8 . 1.00(3) n
C12 C11 . 1.391(2) n
C12 H12 . .92(2) n
C9 H9 . 1.06(2) n
C11 H11 . .97(2) n
O4 C13 . 1.3390(16) y
O4 C14 . 1.4594(18) y
O3 C13 . 1.2091(17) y
C14 C15 . 1.505(2) y
C14 H14B . .972(18) n
C14 H14A . .986(18) n
C15 H15C . .97(2) n
C15 H15B . 1.02(2) n
C15 H15A . 1.07(2) n

loop_
_geom_hbond_atom_site_label_D
_geom_hbond_atom_site_label_H
_geom_hbond_atom_site_label_A
_geom_hbond_site_symmetry_A
_geom_hbond_distance_DH
_geom_hbond_distance_HA
_geom_hbond_distance_DA
_geom_hbond_angle_DHA
_geom_hbond_publ_flag
O2 H2 O1 1_555 1.03(3) 1.45(3) 2.427(2) 157(2) yes
C10 H10 O2 4_654 .98(2) 2.79(2) 3.707(2) 155(2) yes
C11 H11 O3 4_655 .97(2) 2.52(2) 3.349(2) 143(2) yes

loop_
_geom_torsion_atom_site_label_1
_geom_torsion_atom_site_label_2
_geom_torsion_atom_site_label_3
_geom_torsion_atom_site_label_4
_geom_torsion
_geom_torsion_publ_flag
O2 C4 C3 C2 -1.27(19) n
C5 C4 C3 C2 -179.44(12) n
O2 C4 C3 C13 -178.58(12) n
C5 C4 C3 C13 3.2(2) n
O1 C2 C3 C4 -.7(2) n
C1 C2 C3 C4 -177.69(13) n
O1 C2 C3 C13 176.65(12) n
C1 C2 C3 C13 -.4(2) n
C7 C6 C5 C4 178.81(12) n
O2 C4 C5 C6 4.40(19) n
C3 C4 C5 C6 -177.34(13) n
C5 C6 C7 C8 -5.0(2) n
C5 C6 C7 C12 174.17(15) n
C12 C7 C8 C9 .2(3) n
C6 C7 C8 C9 179.36(16) n
C8 C7 C12 C11 -.6(2) n
C6 C7 C12 C11 -179.83(16) n
C7 C8 C9 C10 1.2(3) n
C11 C10 C9 C8 -2.1(3) n
C9 C10 C11 C12 1.6(3) n
C7 C12 C11 C10 -.3(3) n
C13 O4 C14 C15 -177.93(12) n
C14 O4 C13 O3 10.01(19) n
C14 O4 C13 C3 -170.26(11) n
C4 C3 C13 O3 42.0(2) y
C2 C3 C13 O3 -135.22(14) y
C4 C3 C13 O4 -137.70(12) y
C2 C3 C13 O4 45.06(17) y

loop_
_cod_related_entry_id
_cod_related_entry_database
_cod_related_entry_code
1 ChemSpider 30654620
